data_7127698
loop_
_publ_author_name
'Wu, Jiang'
'Noonikara-Poyil, Anurag'
'Mu\~noz-Castro, Alvaro'
'Dias, H. V. Rasika'

_publ_section_title
;
 Gold(I) ethylene complexes supported by electron-rich scorpionates.
;
_journal_issue 8
_journal_name_full 'Chemical communications (Cambridge, England)'
_journal_page_first 978
_journal_page_last 981
_journal_paper_doi 10.1039/d0cc07717h
_journal_volume 57
_journal_year 2021
_chemical_formula_moiety 'C35 H62 Au B N6'
_chemical_formula_sum 'C35 H62 Au B N6'
_chemical_formula_weight 774.68
_space_group_crystal_system triclinic
_space_group_IT_number 2
_space_group_name_Hall '-P 1'
_space_group_name_H-M_alt 'P -1'
_atom_sites_solution_hydrogens geom
_atom_sites_solution_primary dual
_audit_creation_date 2020-09-26
_audit_creation_method
;
Olex2 1.2
(compiled 2018.05.29 svn.r3508 for OlexSys, GUI svn.r5506)
;
_audit_update_record
;
2020-11-22 deposited with the CCDC.	2020-12-26 downloaded from the CCDC.
;
_cell_angle_alpha 104.587(3)
_cell_angle_beta 92.945(3)
_cell_angle_gamma 102.963(3)
_cell_formula_units_Z 2
_cell_length_a 10.485(2)
_cell_length_b 10.623(2)
_cell_length_c 18.198(4)
_cell_measurement_reflns_used 7893
_cell_measurement_temperature 100(2)
_cell_measurement_theta_max 28.33
_cell_measurement_theta_min 2.43
_cell_volume 1899.1(7)
_computing_cell_refinement 'SAINT V7.16B (?, 2016)'
_computing_data_reduction 'SAINT V7.16B (?, 2016)'
_computing_molecular_graphics 'Olex2 (Dolomanov et al., 2009)'
_computing_publication_material 'Olex2 (Dolomanov et al., 2009)'
_computing_structure_refinement 'ShelXL (Sheldrick, 2015)'
_computing_structure_solution 'ShelXT (Sheldrick, 2015)'
_diffrn_ambient_temperature 100.15
_diffrn_detector_area_resol_mean 8
_diffrn_measured_fraction_theta_full 0.995
_diffrn_measured_fraction_theta_max 0.990
_diffrn_measurement_device_type 'Bruker D8 Quest with a Photon 100 CMOS detector'
_diffrn_measurement_method '\f and \w scans'
_diffrn_radiation_monochromator graphite
_diffrn_radiation_type MoK\a
_diffrn_radiation_wavelength 0.71073
_diffrn_reflns_av_R_equivalents 0.0204
_diffrn_reflns_av_unetI/netI 0.0263
_diffrn_reflns_Laue_measured_fraction_full 0.995
_diffrn_reflns_Laue_measured_fraction_max 0.990
_diffrn_reflns_limit_h_max 13
_diffrn_reflns_limit_h_min -13
_diffrn_reflns_limit_k_max 13
_diffrn_reflns_limit_k_min -13
_diffrn_reflns_limit_l_max 23
_diffrn_reflns_limit_l_min -22
_diffrn_reflns_number 16099
_diffrn_reflns_point_group_measured_fraction_full 0.995
_diffrn_reflns_point_group_measured_fraction_max 0.990
_diffrn_reflns_theta_full 25.242
_diffrn_reflns_theta_max 26.730
_diffrn_reflns_theta_min 2.043
_diffrn_source 'sealed tube'
_diffrn_standards_number 0
_exptl_absorpt_coefficient_mu 3.903
_exptl_absorpt_correction_T_max 0.0818
_exptl_absorpt_correction_T_min 0.0445
_exptl_absorpt_correction_type multi-scan
_exptl_absorpt_process_details
'SADABS-2016/2 (Bruker,2016/2) was used for absorption correction. wR2(int) was 0.0746 before and 0.0273 after correction. The Ratio of minimum to maximum transmission is 0.6912. The \l/2 correction factor is Not present.'
_exptl_crystal_colour colorless
_exptl_crystal_density_diffrn 1.355
_exptl_crystal_description parallelpipe
_exptl_crystal_F_000 796
_exptl_crystal_size_max 0.19
_exptl_crystal_size_mid 0.14
_exptl_crystal_size_min 0.06
_refine_diff_density_max 3.547
_refine_diff_density_min -1.625
_refine_diff_density_rms 0.130
_refine_ls_extinction_method none
_refine_ls_goodness_of_fit_ref 1.046
_refine_ls_hydrogen_treatment constr
_refine_ls_matrix_type full
_refine_ls_number_parameters 406
_refine_ls_number_reflns 7977
_refine_ls_number_restraints 0
_refine_ls_restrained_S_all 1.046
_refine_ls_R_factor_all 0.0308
_refine_ls_R_factor_gt 0.0297
_refine_ls_shift/su_max 0.000
_refine_ls_shift/su_mean 0.000
_refine_ls_structure_factor_coef Fsqd
_refine_ls_weighting_details 'w=1/[\s^2^(Fo^2^)+(0.0537P)^2^+2.2555P] where P=(Fo^2^+2Fc^2^)/3'
_refine_ls_weighting_scheme calc
_refine_ls_wR_factor_gt 0.0792
_refine_ls_wR_factor_ref 0.0800
_reflns_Friedel_coverage 0.000
_reflns_number_gt 7703
_reflns_number_total 7977
_reflns_threshold_expression 'I > 2\s(I)'
_cod_data_source_file d0cc07717h2.cif
_cod_data_source_block dias482m_0m_a
_cod_depositor_comments 'Adding full bibliography for 7127697--7127698.cif.'
_cod_original_cell_volume 1899.2(7)
_cod_database_code 7127698
_shelx_shelxl_version_number 2018/3
_shelx_space_group_comment
;
The symmetry employed for this shelxl refinement is uniquely defined
by the following loop, which should always be used as a source of
symmetry information in preference to the above space-group names.
They are only intended as comments.
;
_shelx_estimated_absorpt_t_max 0.800
_shelx_estimated_absorpt_t_min 0.524
_olex2_refinement_description
;
1. Fixed Uiso
 At 1.2 times of:
  All B(H) groups, All C(H) groups, All C(H,H) groups
 At 1.5 times of:
  All C(H,H,H) groups
2.a Ternary CH refined with riding coordinates:
 B(H)
2.b Secondary CH2 refined with riding coordinates:
 C34(H34A,H34B), C35(H35A,H35B)
2.c Aromatic/amide H refined with riding coordinates:
 C2(H2), C13(H13), C24(H24)
2.d Idealised Me refined as rotating group:
 C5(H5A,H5B,H5C), C6(H6A,H6B,H6C), C7(H7A,H7B,H7C), C9(H9A,H9B,H9C), C10(H10A,
 H10B,H10C), C11(H11A,H11B,H11C), C16(H16A,H16B,H16C), C17(H17A,H17B,H17C),
 C18(H18A,H18B,H18C), C20(H20A,H20B,H20C), C21(H21A,H21B,H21C), C22(H22A,H22B,
 H22C), C27(H27A,H27B,H27C), C28(H28A,H28B,H28C), C29(H29A,H29B,H29C), C31(H31A,
 H31B,H31C), C32(H32A,H32B,H32C), C33(H33A,H33B,H33C)
;
_olex2_submission_special_instructions 'No special instructions were received'

loop_
_space_group_symop_operation_xyz
'x, y, z'
'-x, -y, -z'

loop_
_atom_site_label
_atom_site_type_symbol
_atom_site_fract_x
_atom_site_fract_y
_atom_site_fract_z
_atom_site_U_iso_or_equiv
_atom_site_adp_type
_atom_site_occupancy
_atom_site_site_symmetry_order
_atom_site_calc_flag
_atom_site_refinement_flags_posn
_atom_site_refinement_flags_adp
_atom_site_refinement_flags_occupancy
_atom_site_disorder_assembly
_atom_site_disorder_group
Au Au 0.49397(2) 0.49324(2) 0.24280(2) 0.02146(6) Uani 1 1 d . . . . .
N1 N 0.7770(3) 0.5953(3) 0.31723(15) 0.0193(5) Uani 1 1 d . . . . .
N2 N 0.6531(3) 0.5927(3) 0.33962(15) 0.0208(5) Uani 1 1 d . . . . .
N3 N 0.6968(3) 0.3456(3) 0.26712(15) 0.0193(5) Uani 1 1 d . . . . .
N4 N 0.5691(3) 0.3152(3) 0.23378(15) 0.0204(5) Uani 1 1 d . . . . .
N5 N 0.7625(3) 0.4960(3) 0.17518(15) 0.0206(5) Uani 1 1 d . . . . .
N6 N 0.7198(3) 0.6115(3) 0.17801(15) 0.0208(5) Uani 1 1 d . . . . .
C1 C 0.6638(3) 0.7036(3) 0.39685(18) 0.0213(6) Uani 1 1 d . . . . .
C2 C 0.7941(3) 0.7803(3) 0.40998(19) 0.0242(6) Uani 1 1 d . . . . .
H2 H 0.828476 0.863627 0.447253 0.029 Uiso 1 1 calc R . . . .
C3 C 0.8636(3) 0.7109(3) 0.35792(18) 0.0205(6) Uani 1 1 d . . . . .
C4 C 0.5494(3) 0.7339(3) 0.43983(19) 0.0252(7) Uani 1 1 d . . . . .
C5 C 0.4373(3) 0.6086(3) 0.4296(2) 0.0283(7) Uani 1 1 d . . . . .
H5A H 0.398435 0.576287 0.376098 0.043 Uiso 1 1 calc GR . . . .
H5B H 0.369788 0.630693 0.462419 0.043 Uiso 1 1 calc GR . . . .
H5C H 0.471882 0.538484 0.443762 0.043 Uiso 1 1 calc GR . . . .
C6 C 0.4981(4) 0.8413(3) 0.4120(2) 0.0331(8) Uani 1 1 d . . . . .
H6A H 0.471845 0.809026 0.356762 0.050 Uiso 1 1 calc GR . . . .
H6B H 0.567894 0.924403 0.423459 0.050 Uiso 1 1 calc GR . . . .
H6C H 0.421887 0.858667 0.438242 0.050 Uiso 1 1 calc GR . . . .
C7 C 0.5989(4) 0.7898(4) 0.5253(2) 0.0373(9) Uani 1 1 d . . . . .
H7A H 0.525244 0.806802 0.554120 0.056 Uiso 1 1 calc GR . . . .
H7B H 0.666600 0.873896 0.533610 0.056 Uiso 1 1 calc GR . . . .
H7C H 0.636609 0.724552 0.542889 0.056 Uiso 1 1 calc GR . . . .
C8 C 1.0079(3) 0.7552(3) 0.34600(19) 0.0227(6) Uani 1 1 d . . . . .
C9 C 1.0238(3) 0.7457(4) 0.2611(2) 0.0286(7) Uani 1 1 d . . . . .
H9A H 0.991952 0.652141 0.230814 0.043 Uiso 1 1 calc GR . . . .
H9B H 1.116962 0.778135 0.255570 0.043 Uiso 1 1 calc GR . . . .
H9C H 0.972508 0.800926 0.243109 0.043 Uiso 1 1 calc GR . . . .
C10 C 1.0944(3) 0.6738(4) 0.3746(2) 0.0279(7) Uani 1 1 d . . . . .
H10A H 1.084480 0.678685 0.428449 0.042 Uiso 1 1 calc GR . . . .
H10B H 1.186865 0.710943 0.369459 0.042 Uiso 1 1 calc GR . . . .
H10C H 1.067012 0.579948 0.344163 0.042 Uiso 1 1 calc GR . . . .
C11 C 1.0614(4) 0.9029(3) 0.3916(2) 0.0324(8) Uani 1 1 d . . . . .
H11A H 1.008103 0.957718 0.374957 0.049 Uiso 1 1 calc GR . . . .
H11B H 1.153089 0.934038 0.382575 0.049 Uiso 1 1 calc GR . . . .
H11C H 1.057266 0.911084 0.446191 0.049 Uiso 1 1 calc GR . . . .
C12 C 0.5079(3) 0.1954(3) 0.24398(18) 0.0206(6) Uani 1 1 d . . . . .
C13 C 0.5960(3) 0.1514(3) 0.28536(18) 0.0230(6) Uani 1 1 d . . . . .
H13 H 0.578484 0.070389 0.300414 0.028 Uiso 1 1 calc R . . . .
C14 C 0.7144(3) 0.2484(3) 0.30046(17) 0.0206(6) Uani 1 1 d . . . . .
C15 C 0.3671(3) 0.1241(3) 0.21053(19) 0.0240(6) Uani 1 1 d . . . . .
C16 C 0.3419(4) -0.0242(4) 0.2122(2) 0.0333(8) Uani 1 1 d . . . . .
H16A H 0.406735 -0.065291 0.184834 0.050 Uiso 1 1 calc GR . . . .
H16B H 0.252992 -0.072597 0.187534 0.050 Uiso 1 1 calc GR . . . .
H16C H 0.349856 -0.028558 0.265348 0.050 Uiso 1 1 calc GR . . . .
C17 C 0.2700(4) 0.1879(4) 0.2581(2) 0.0328(8) Uani 1 1 d . . . . .
H17A H 0.282889 0.181156 0.310582 0.049 Uiso 1 1 calc GR . . . .
H17B H 0.179640 0.140752 0.235644 0.049 Uiso 1 1 calc GR . . . .
H17C H 0.285510 0.282547 0.258542 0.049 Uiso 1 1 calc GR . . . .
C18 C 0.3449(4) 0.1269(4) 0.1273(2) 0.0290(7) Uani 1 1 d . . . . .
H18A H 0.365608 0.220128 0.124564 0.044 Uiso 1 1 calc GR . . . .
H18B H 0.252635 0.083819 0.107114 0.044 Uiso 1 1 calc GR . . . .
H18C H 0.402194 0.078514 0.096916 0.044 Uiso 1 1 calc GR . . . .
C19 C 0.8372(3) 0.2511(3) 0.34990(18) 0.0226(6) Uani 1 1 d . . . . .
C20 C 0.8044(4) 0.1357(3) 0.3883(2) 0.0286(7) Uani 1 1 d . . . . .
H20A H 0.732232 0.146956 0.419586 0.043 Uiso 1 1 calc GR . . . .
H20B H 0.882333 0.136978 0.420895 0.043 Uiso 1 1 calc GR . . . .
H20C H 0.777713 0.049746 0.348963 0.043 Uiso 1 1 calc GR . . . .
C21 C 0.9520(4) 0.2306(4) 0.3034(2) 0.0291(7) Uani 1 1 d . . . . .
H21A H 0.924241 0.146289 0.262751 0.044 Uiso 1 1 calc GR . . . .
H21B H 1.026396 0.226945 0.336935 0.044 Uiso 1 1 calc GR . . . .
H21C H 0.978781 0.305419 0.280575 0.044 Uiso 1 1 calc GR . . . .
C22 C 0.8767(3) 0.3832(3) 0.41391(19) 0.0257(7) Uani 1 1 d . . . . .
H22A H 0.891969 0.459122 0.391345 0.038 Uiso 1 1 calc GR . . . .
H22B H 0.957558 0.385921 0.444432 0.038 Uiso 1 1 calc GR . . . .
H22C H 0.805836 0.388744 0.446738 0.038 Uiso 1 1 calc GR . . . .
C23 C 0.7224(3) 0.6296(3) 0.10876(18) 0.0218(6) Uani 1 1 d . . . . .
C24 C 0.7654(3) 0.5262(3) 0.05902(18) 0.0231(6) Uani 1 1 d . . . . .
H24 H 0.774777 0.515560 0.006317 0.028 Uiso 1 1 calc R . . . .
C25 C 0.7909(3) 0.4435(3) 0.10282(18) 0.0210(6) Uani 1 1 d . . . . .
C26 C 0.6889(4) 0.7522(3) 0.09194(19) 0.0251(7) Uani 1 1 d . . . . .
C27 C 0.5514(4) 0.7140(4) 0.0466(2) 0.0306(7) Uani 1 1 d . . . . .
H27A H 0.548720 0.644170 -0.000725 0.046 Uiso 1 1 calc GR . . . .
H27B H 0.533155 0.793319 0.034257 0.046 Uiso 1 1 calc GR . . . .
H27C H 0.484928 0.680352 0.077537 0.046 Uiso 1 1 calc GR . . . .
C28 C 0.6926(4) 0.8596(3) 0.1668(2) 0.0307(7) Uani 1 1 d . . . . .
H28A H 0.632934 0.821436 0.199628 0.046 Uiso 1 1 calc GR . . . .
H28B H 0.664624 0.935482 0.155475 0.046 Uiso 1 1 calc GR . . . .
H28C H 0.782483 0.890653 0.192987 0.046 Uiso 1 1 calc GR . . . .
C29 C 0.7924(4) 0.8089(4) 0.0439(2) 0.0317(8) Uani 1 1 d . . . . .
H29A H 0.879893 0.835704 0.073094 0.048 Uiso 1 1 calc GR . . . .
H29B H 0.771364 0.887096 0.031609 0.048 Uiso 1 1 calc GR . . . .
H29C H 0.791914 0.739925 -0.003487 0.048 Uiso 1 1 calc GR . . . .
C30 C 0.8445(3) 0.3198(3) 0.07597(19) 0.0233(6) Uani 1 1 d . . . . .
C31 C 0.7603(4) 0.1979(3) 0.0966(2) 0.0356(9) Uani 1 1 d . . . . .
H31A H 0.767395 0.214494 0.152333 0.053 Uiso 1 1 calc GR . . . .
H31B H 0.791737 0.118065 0.074111 0.053 Uiso 1 1 calc GR . . . .
H31C H 0.668067 0.183490 0.076635 0.053 Uiso 1 1 calc GR . . . .
C32 C 0.9882(4) 0.3489(4) 0.1110(2) 0.0316(8) Uani 1 1 d . . . . .
H32A H 1.041408 0.425291 0.096455 0.047 Uiso 1 1 calc GR . . . .
H32B H 1.022791 0.269816 0.092167 0.047 Uiso 1 1 calc GR . . . .
H32C H 0.991909 0.370300 0.166850 0.047 Uiso 1 1 calc GR . . . .
C33 C 0.8423(4) 0.2837(3) -0.0116(2) 0.0292(7) Uani 1 1 d . . . . .
H33A H 0.751883 0.267436 -0.035281 0.044 Uiso 1 1 calc GR . . . .
H33B H 0.874458 0.202577 -0.029057 0.044 Uiso 1 1 calc GR . . . .
H33C H 0.899009 0.358001 -0.026284 0.044 Uiso 1 1 calc GR . . . .
C34 C 0.3674(4) 0.6100(4) 0.2182(2) 0.0295(7) Uani 1 1 d . . . . .
H34A H 0.300546 0.625744 0.253603 0.035 Uiso 1 1 calc R . . . .
H34B H 0.408020 0.689458 0.200811 0.035 Uiso 1 1 calc R . . . .
C35 C 0.3391(4) 0.4846(4) 0.1631(2) 0.0303(7) Uani 1 1 d . . . . .
H35A H 0.361316 0.485302 0.110948 0.036 Uiso 1 1 calc R . . . .
H35B H 0.253965 0.421661 0.163679 0.036 Uiso 1 1 calc R . . . .
B B 0.7942(4) 0.4725(3) 0.2547(2) 0.0198(7) Uani 1 1 d . . . . .
H H 0.886934 0.463722 0.260659 0.024 Uiso 1 1 calc R . . . .

loop_
_atom_site_aniso_label
_atom_site_aniso_U_11
_atom_site_aniso_U_22
_atom_site_aniso_U_33
_atom_site_aniso_U_23
_atom_site_aniso_U_13
_atom_site_aniso_U_12
Au 0.01899(8) 0.02022(8) 0.02521(8) 0.00654(5) 0.00258(5) 0.00442(5)
N1 0.0166(12) 0.0192(12) 0.0228(13) 0.0070(10) 0.0040(10) 0.0040(10)
N2 0.0230(14) 0.0175(12) 0.0230(13) 0.0067(10) 0.0055(10) 0.0051(10)
N3 0.0165(12) 0.0174(12) 0.0234(13) 0.0051(10) 0.0026(10) 0.0029(10)
N4 0.0176(13) 0.0198(12) 0.0226(13) 0.0045(10) 0.0033(10) 0.0033(10)
N5 0.0205(13) 0.0170(12) 0.0244(13) 0.0067(10) 0.0029(10) 0.0038(10)
N6 0.0189(13) 0.0178(12) 0.0261(13) 0.0061(10) 0.0031(10) 0.0049(10)
C1 0.0224(16) 0.0199(14) 0.0218(15) 0.0054(12) 0.0042(12) 0.0053(12)
C2 0.0251(17) 0.0173(14) 0.0275(16) 0.0033(12) 0.0027(13) 0.0027(12)
C3 0.0185(15) 0.0177(14) 0.0241(15) 0.0067(11) 0.0015(11) 0.0011(11)
C4 0.0236(16) 0.0228(15) 0.0263(16) 0.0035(12) 0.0059(13) 0.0031(13)
C5 0.0241(17) 0.0280(17) 0.0314(17) 0.0073(14) 0.0080(13) 0.0032(13)
C6 0.0297(19) 0.0226(16) 0.046(2) 0.0059(15) 0.0097(16) 0.0074(14)
C7 0.031(2) 0.045(2) 0.0287(19) -0.0003(16) 0.0067(15) 0.0047(17)
C8 0.0184(15) 0.0195(14) 0.0289(16) 0.0071(12) 0.0029(12) 0.0017(12)
C9 0.0242(17) 0.0302(17) 0.0318(18) 0.0133(14) 0.0052(13) 0.0011(14)
C10 0.0200(16) 0.0314(17) 0.0334(18) 0.0123(14) 0.0027(13) 0.0044(14)
C11 0.0258(18) 0.0220(16) 0.043(2) 0.0045(14) 0.0038(15) -0.0018(13)
C12 0.0202(15) 0.0186(14) 0.0230(15) 0.0058(11) 0.0054(12) 0.0035(12)
C13 0.0239(16) 0.0195(14) 0.0264(16) 0.0087(12) 0.0059(12) 0.0033(12)
C14 0.0240(16) 0.0173(14) 0.0213(14) 0.0054(11) 0.0044(12) 0.0064(12)
C15 0.0164(15) 0.0247(15) 0.0293(16) 0.0085(13) 0.0042(12) -0.0001(12)
C16 0.0291(19) 0.0262(17) 0.041(2) 0.0128(15) 0.0009(15) -0.0040(14)
C17 0.0230(17) 0.039(2) 0.0347(19) 0.0087(15) 0.0062(14) 0.0047(15)
C18 0.0256(17) 0.0271(16) 0.0293(17) 0.0061(13) 0.0001(13) -0.0014(13)
C19 0.0243(16) 0.0206(15) 0.0248(15) 0.0092(12) 0.0023(12) 0.0059(12)
C20 0.0308(18) 0.0261(16) 0.0330(18) 0.0152(14) 0.0012(14) 0.0080(14)
C21 0.0268(18) 0.0326(18) 0.0323(18) 0.0115(14) 0.0056(14) 0.0125(14)
C22 0.0275(17) 0.0229(15) 0.0257(16) 0.0083(13) 0.0009(13) 0.0031(13)
C23 0.0185(15) 0.0203(14) 0.0260(15) 0.0069(12) 0.0021(12) 0.0031(12)
C24 0.0273(17) 0.0206(14) 0.0211(15) 0.0068(12) 0.0026(12) 0.0039(12)
C25 0.0176(15) 0.0198(14) 0.0231(15) 0.0039(12) 0.0017(11) 0.0017(11)
C26 0.0313(18) 0.0223(15) 0.0243(16) 0.0087(12) 0.0049(13) 0.0085(13)
C27 0.0320(19) 0.0313(18) 0.0328(18) 0.0117(14) 0.0009(14) 0.0134(15)
C28 0.042(2) 0.0228(16) 0.0309(18) 0.0091(14) 0.0077(15) 0.0117(15)
C29 0.039(2) 0.0251(16) 0.0361(19) 0.0148(14) 0.0110(16) 0.0100(15)
C30 0.0263(17) 0.0192(14) 0.0274(16) 0.0073(12) 0.0062(13) 0.0096(13)
C31 0.048(2) 0.0192(16) 0.043(2) 0.0090(15) 0.0201(18) 0.0101(15)
C32 0.0306(19) 0.0366(19) 0.0326(18) 0.0098(15) 0.0058(14) 0.0174(16)
C33 0.0338(19) 0.0260(16) 0.0291(17) 0.0050(13) 0.0066(14) 0.0123(14)
C34 0.0246(17) 0.0309(18) 0.0358(19) 0.0089(15) 0.0002(14) 0.0130(14)
C35 0.0265(18) 0.0304(18) 0.0320(18) 0.0063(14) -0.0050(14) 0.0073(14)
B 0.0199(17) 0.0160(15) 0.0226(16) 0.0044(12) 0.0033(13) 0.0031(13)

loop_
_atom_type_symbol
_atom_type_description
_atom_type_scat_dispersion_real
_atom_type_scat_dispersion_imag
_atom_type_scat_source
C C 0.0033 0.0016 'International Tables Vol C Tables 4.2.6.8 and 6.1.1.4'
H H 0.0000 0.0000 'International Tables Vol C Tables 4.2.6.8 and 6.1.1.4'
Au Au -2.0133 8.8022 'International Tables Vol C Tables 4.2.6.8 and 6.1.1.4'
B B 0.0013 0.0007 'International Tables Vol C Tables 4.2.6.8 and 6.1.1.4'
N N 0.0061 0.0033 'International Tables Vol C Tables 4.2.6.8 and 6.1.1.4'

loop_
_geom_angle_atom_site_label_1
_geom_angle_atom_site_label_2
_geom_angle_atom_site_label_3
_geom_angle
_geom_angle_site_symmetry_1
_geom_angle_site_symmetry_3
_geom_angle_publ_flag
N4 Au N2 85.59(10) . . ?
C34 Au N2 116.70(12) . . ?
C34 Au N4 157.63(13) . . ?
C35 Au N2 155.54(13) . . ?
C35 Au N4 118.71(12) . . ?
C35 Au C34 39.20(14) . . ?
N2 N1 B 117.7(2) . . ?
C3 N1 N2 109.9(2) . . ?
C3 N1 B 132.3(3) . . ?
N1 N2 Au 112.47(19) . . ?
C1 N2 Au 129.5(2) . . ?
C1 N2 N1 107.1(3) . . ?
N4 N3 B 117.1(2) . . ?
C14 N3 N4 110.0(2) . . ?
C14 N3 B 132.7(3) . . ?
N3 N4 Au 112.46(18) . . ?
C12 N4 Au 128.8(2) . . ?
C12 N4 N3 107.0(3) . . ?
N6 N5 B 114.8(2) . . ?
C25 N5 N6 109.7(2) . . ?
C25 N5 B 134.0(3) . . ?
C23 N6 N5 106.8(3) . . ?
N2 C1 C2 109.3(3) . . ?
N2 C1 C4 123.2(3) . . ?
C2 C1 C4 127.5(3) . . ?
C1 C2 H2 126.7 . . ?
C3 C2 C1 106.7(3) . . ?
C3 C2 H2 126.7 . . ?
N1 C3 C2 106.9(3) . . ?
N1 C3 C8 125.7(3) . . ?
C2 C3 C8 127.5(3) . . ?
C1 C4 C5 112.2(3) . . ?
C1 C4 C6 109.2(3) . . ?
C1 C4 C7 108.5(3) . . ?
C5 C4 C6 109.9(3) . . ?
C5 C4 C7 108.1(3) . . ?
C7 C4 C6 108.8(3) . . ?
C4 C5 H5A 109.5 . . ?
C4 C5 H5B 109.5 . . ?
C4 C5 H5C 109.5 . . ?
H5A C5 H5B 109.5 . . ?
H5A C5 H5C 109.5 . . ?
H5B C5 H5C 109.5 . . ?
C4 C6 H6A 109.5 . . ?
C4 C6 H6B 109.5 . . ?
C4 C6 H6C 109.5 . . ?
H6A C6 H6B 109.5 . . ?
H6A C6 H6C 109.5 . . ?
H6B C6 H6C 109.5 . . ?
C4 C7 H7A 109.5 . . ?
C4 C7 H7B 109.5 . . ?
C4 C7 H7C 109.5 . . ?
H7A C7 H7B 109.5 . . ?
H7A C7 H7C 109.5 . . ?
H7B C7 H7C 109.5 . . ?
C3 C8 C9 111.4(3) . . ?
C3 C8 C10 112.8(3) . . ?
C3 C8 C11 108.5(3) . . ?
C10 C8 C9 108.9(3) . . ?
C11 C8 C9 107.7(3) . . ?
C11 C8 C10 107.3(3) . . ?
C8 C9 H9A 109.5 . . ?
C8 C9 H9B 109.5 . . ?
C8 C9 H9C 109.5 . . ?
H9A C9 H9B 109.5 . . ?
H9A C9 H9C 109.5 . . ?
H9B C9 H9C 109.5 . . ?
C8 C10 H10A 109.5 . . ?
C8 C10 H10B 109.5 . . ?
C8 C10 H10C 109.5 . . ?
H10A C10 H10B 109.5 . . ?
H10A C10 H10C 109.5 . . ?
H10B C10 H10C 109.5 . . ?
C8 C11 H11A 109.5 . . ?
C8 C11 H11B 109.5 . . ?
C8 C11 H11C 109.5 . . ?
H11A C11 H11B 109.5 . . ?
H11A C11 H11C 109.5 . . ?
H11B C11 H11C 109.5 . . ?
N4 C12 C13 109.1(3) . . ?
N4 C12 C15 122.5(3) . . ?
C13 C12 C15 128.3(3) . . ?
C12 C13 H13 126.5 . . ?
C14 C13 C12 107.0(3) . . ?
C14 C13 H13 126.5 . . ?
N3 C14 C13 106.9(3) . . ?
N3 C14 C19 126.4(3) . . ?
C13 C14 C19 126.5(3) . . ?
C12 C15 C16 108.9(3) . . ?
C12 C15 C17 110.6(3) . . ?
C12 C15 C18 110.4(3) . . ?
C17 C15 C16 108.2(3) . . ?
C18 C15 C16 108.1(3) . . ?
C18 C15 C17 110.7(3) . . ?
C15 C16 H16A 109.5 . . ?
C15 C16 H16B 109.5 . . ?
C15 C16 H16C 109.5 . . ?
H16A C16 H16B 109.5 . . ?
H16A C16 H16C 109.5 . . ?
H16B C16 H16C 109.5 . . ?
C15 C17 H17A 109.5 . . ?
C15 C17 H17B 109.5 . . ?
C15 C17 H17C 109.5 . . ?
H17A C17 H17B 109.5 . . ?
H17A C17 H17C 109.5 . . ?
H17B C17 H17C 109.5 . . ?
C15 C18 H18A 109.5 . . ?
C15 C18 H18B 109.5 . . ?
C15 C18 H18C 109.5 . . ?
H18A C18 H18B 109.5 . . ?
H18A C18 H18C 109.5 . . ?
H18B C18 H18C 109.5 . . ?
C14 C19 C20 108.6(3) . . ?
C14 C19 C21 112.5(3) . . ?
C14 C19 C22 109.8(3) . . ?
C21 C19 C20 107.4(3) . . ?
C21 C19 C22 111.0(3) . . ?
C22 C19 C20 107.4(3) . . ?
C19 C20 H20A 109.5 . . ?
C19 C20 H20B 109.5 . . ?
C19 C20 H20C 109.5 . . ?
H20A C20 H20B 109.5 . . ?
H20A C20 H20C 109.5 . . ?
H20B C20 H20C 109.5 . . ?
C19 C21 H21A 109.5 . . ?
C19 C21 H21B 109.5 . . ?
C19 C21 H21C 109.5 . . ?
H21A C21 H21B 109.5 . . ?
H21A C21 H21C 109.5 . . ?
H21B C21 H21C 109.5 . . ?
C19 C22 H22A 109.5 . . ?
C19 C22 H22B 109.5 . . ?
C19 C22 H22C 109.5 . . ?
H22A C22 H22B 109.5 . . ?
H22A C22 H22C 109.5 . . ?
H22B C22 H22C 109.5 . . ?
N6 C23 C24 110.5(3) . . ?
N6 C23 C26 121.2(3) . . ?
C24 C23 C26 128.2(3) . . ?
C23 C24 H24 127.1 . . ?
C25 C24 C23 105.8(3) . . ?
C25 C24 H24 127.1 . . ?
N5 C25 C24 107.2(3) . . ?
N5 C25 C30 126.5(3) . . ?
C24 C25 C30 126.2(3) . . ?
C23 C26 C27 110.6(3) . . ?
C23 C26 C28 110.1(3) . . ?
C23 C26 C29 108.3(3) . . ?
C27 C26 C29 109.1(3) . . ?
C28 C26 C27 109.5(3) . . ?
C28 C26 C29 109.1(3) . . ?
C26 C27 H27A 109.5 . . ?
C26 C27 H27B 109.5 . . ?
C26 C27 H27C 109.5 . . ?
H27A C27 H27B 109.5 . . ?
H27A C27 H27C 109.5 . . ?
H27B C27 H27C 109.5 . . ?
C26 C28 H28A 109.5 . . ?
C26 C28 H28B 109.5 . . ?
C26 C28 H28C 109.5 . . ?
H28A C28 H28B 109.5 . . ?
H28A C28 H28C 109.5 . . ?
H28B C28 H28C 109.5 . . ?
C26 C29 H29A 109.5 . . ?
C26 C29 H29B 109.5 . . ?
C26 C29 H29C 109.5 . . ?
H29A C29 H29B 109.5 . . ?
H29A C29 H29C 109.5 . . ?
H29B C29 H29C 109.5 . . ?
C25 C30 C31 111.5(3) . . ?
C25 C30 C32 110.0(3) . . ?
C25 C30 C33 109.5(3) . . ?
C31 C30 C32 110.1(3) . . ?
C31 C30 C33 107.7(3) . . ?
C32 C30 C33 108.0(3) . . ?
C30 C31 H31A 109.5 . . ?
C30 C31 H31B 109.5 . . ?
C30 C31 H31C 109.5 . . ?
H31A C31 H31B 109.5 . . ?
H31A C31 H31C 109.5 . . ?
H31B C31 H31C 109.5 . . ?
C30 C32 H32A 109.5 . . ?
C30 C32 H32B 109.5 . . ?
C30 C32 H32C 109.5 . . ?
H32A C32 H32B 109.5 . . ?
H32A C32 H32C 109.5 . . ?
H32B C32 H32C 109.5 . . ?
C30 C33 H33A 109.5 . . ?
C30 C33 H33B 109.5 . . ?
C30 C33 H33C 109.5 . . ?
H33A C33 H33B 109.5 . . ?
H33A C33 H33C 109.5 . . ?
H33B C33 H33C 109.5 . . ?
Au C34 H34A 116.7 . . ?
Au C34 H34B 116.7 . . ?
H34A C34 H34B 113.7 . . ?
C35 C34 Au 69.6(2) . . ?
C35 C34 H34A 116.7 . . ?
C35 C34 H34B 116.7 . . ?
Au C35 H35A 116.5 . . ?
Au C35 H35B 116.5 . . ?
C34 C35 Au 71.2(2) . . ?
C34 C35 H35A 116.5 . . ?
C34 C35 H35B 116.5 . . ?
H35A C35 H35B 113.5 . . ?
N1 B N3 106.7(2) . . ?
N1 B N5 107.8(2) . . ?
N1 B H 109.9 . . ?
N3 B H 109.9 . . ?
N5 B N3 112.6(3) . . ?
N5 B H 109.9 . . ?

loop_
_geom_bond_atom_site_label_1
_geom_bond_atom_site_label_2
_geom_bond_distance
_geom_bond_site_symmetry_2
_geom_bond_publ_flag
Au N2 2.230(3) . ?
Au N4 2.180(3) . ?
Au C34 2.112(3) . ?
Au C35 2.092(3) . ?
N1 N2 1.378(4) . ?
N1 C3 1.362(4) . ?
N1 B 1.551(4) . ?
N2 C1 1.341(4) . ?
N3 N4 1.374(4) . ?
N3 C14 1.364(4) . ?
N3 B 1.572(4) . ?
N4 C12 1.353(4) . ?
N5 N6 1.387(4) . ?
N5 C25 1.371(4) . ?
N5 B 1.562(4) . ?
N6 C23 1.323(4) . ?
C1 C2 1.399(5) . ?
C1 C4 1.515(4) . ?
C2 H2 0.9500 . ?
C2 C3 1.390(4) . ?
C3 C8 1.523(4) . ?
C4 C5 1.529(5) . ?
C4 C6 1.545(5) . ?
C4 C7 1.535(5) . ?
C5 H5A 0.9800 . ?
C5 H5B 0.9800 . ?
C5 H5C 0.9800 . ?
C6 H6A 0.9800 . ?
C6 H6B 0.9800 . ?
C6 H6C 0.9800 . ?
C7 H7A 0.9800 . ?
C7 H7B 0.9800 . ?
C7 H7C 0.9800 . ?
C8 C9 1.542(5) . ?
C8 C10 1.541(5) . ?
C8 C11 1.538(4) . ?
C9 H9A 0.9800 . ?
C9 H9B 0.9800 . ?
C9 H9C 0.9800 . ?
C10 H10A 0.9800 . ?
C10 H10B 0.9800 . ?
C10 H10C 0.9800 . ?
C11 H11A 0.9800 . ?
C11 H11B 0.9800 . ?
C11 H11C 0.9800 . ?
C12 C13 1.393(4) . ?
C12 C15 1.515(4) . ?
C13 H13 0.9500 . ?
C13 C14 1.388(4) . ?
C14 C19 1.522(4) . ?
C15 C16 1.545(5) . ?
C15 C17 1.533(5) . ?
C15 C18 1.529(5) . ?
C16 H16A 0.9800 . ?
C16 H16B 0.9800 . ?
C16 H16C 0.9800 . ?
C17 H17A 0.9800 . ?
C17 H17B 0.9800 . ?
C17 H17C 0.9800 . ?
C18 H18A 0.9800 . ?
C18 H18B 0.9800 . ?
C18 H18C 0.9800 . ?
C19 C20 1.542(4) . ?
C19 C21 1.531(5) . ?
C19 C22 1.537(4) . ?
C20 H20A 0.9800 . ?
C20 H20B 0.9800 . ?
C20 H20C 0.9800 . ?
C21 H21A 0.9800 . ?
C21 H21B 0.9800 . ?
C21 H21C 0.9800 . ?
C22 H22A 0.9800 . ?
C22 H22B 0.9800 . ?
C22 H22C 0.9800 . ?
C23 C24 1.412(4) . ?
C23 C26 1.519(4) . ?
C24 H24 0.9500 . ?
C24 C25 1.384(4) . ?
C25 C30 1.523(4) . ?
C26 C27 1.539(5) . ?
C26 C28 1.533(5) . ?
C26 C29 1.541(5) . ?
C27 H27A 0.9800 . ?
C27 H27B 0.9800 . ?
C27 H27C 0.9800 . ?
C28 H28A 0.9800 . ?
C28 H28B 0.9800 . ?
C28 H28C 0.9800 . ?
C29 H29A 0.9800 . ?
C29 H29B 0.9800 . ?
C29 H29C 0.9800 . ?
C30 C31 1.537(5) . ?
C30 C32 1.538(5) . ?
C30 C33 1.541(5) . ?
C31 H31A 0.9800 . ?
C31 H31B 0.9800 . ?
C31 H31C 0.9800 . ?
C32 H32A 0.9800 . ?
C32 H32B 0.9800 . ?
C32 H32C 0.9800 . ?
C33 H33A 0.9800 . ?
C33 H33B 0.9800 . ?
C33 H33C 0.9800 . ?
C34 H34A 0.9900 . ?
C34 H34B 0.9900 . ?
C34 C35 1.410(5) . ?
C35 H35A 0.9900 . ?
C35 H35B 0.9900 . ?
B H 1.0000 . ?
